data_4060544
_journal_name_full Organometallics
_journal_paper_doi 10.1021/om050118u
_journal_year 2005
_chemical_formula_sum 'C22 H51 Hg1.5 Si3'
_chemical_formula_weight 700.78
_chemical_name_common 'Dimitry-4  Hg3'
_space_group_IT_number 15
_symmetry_cell_setting monoclinic
_symmetry_space_group_name_Hall '-C 2yc'
_symmetry_space_group_name_H-M 'C 1 2/c 1'
_cell_angle_alpha 90.00
_cell_angle_beta 101.182(5)
_cell_angle_gamma 90.00
_cell_formula_units_Z 8
_cell_length_a 19.2360(17)
_cell_length_b 12.3510(13)
_cell_length_c 25.4760(16)
_cell_measurement_temperature 230(2)
_cell_volume 5937.8(9)
_diffrn_ambient_temperature 230(2)
_exptl_crystal_density_diffrn 1.568
_cod_depositor_comments
;
The following automatic conversions were performed:
'_symmetry_cell_setting' value 'Monoclinic' changed to 'monoclinic'
according to '/home/saulius/struct/CIF-dictionaries/cif_core.dic'
dictionary named 'cif_core.dic' version 2.4.1 from 2010-06-29.

Automatic conversion script
Id: cif_fix_enum 1527 2010-12-29 10:47:43Z saulius 
;
_cod_original_sg_symbol_H-M 'C 2/c'
_cod_original_formula_sum 'C22 H51 Hg1.50 Si3'
_cod_database_code 4060544

loop_
_symmetry_equiv_pos_as_xyz
'x, y, z'
'-x, y, -z+1/2'
'x+1/2, y+1/2, z'
'-x+1/2, y+1/2, -z+1/2'
'-x, -y, -z'
'x, -y, z-1/2'
'-x+1/2, -y+1/2, -z'
'x+1/2, -y+1/2, z-1/2'

loop_
_atom_site_label
_atom_site_type_symbol
_atom_site_fract_x
_atom_site_fract_y
_atom_site_fract_z
_atom_site_U_iso_or_equiv
_atom_site_adp_type
_atom_site_occupancy
_atom_site_symmetry_multiplicity
_atom_site_calc_flag
_atom_site_refinement_flags
_atom_site_disorder_assembly
_atom_site_disorder_group
Hg1 Hg 0.2500 0.2500 0.0000 0.0419(2) Uani 1 2 d S . .
Hg2 Hg 0.26537(2) 0.46454(4) 0.104253(18) 0.05343(19) Uani 1 1 d . . .
Si1 Si 0.25905(15) 0.2682(3) 0.09765(11) 0.0439(8) Uani 1 1 d . . .
Si2 Si 0.37259(16) 0.2042(3) 0.13682(12) 0.0539(10) Uani 1 1 d . . .
Si3 Si 0.14961(16) 0.2120(3) 0.11864(12) 0.0515(10) Uani 1 1 d . . .
C1 C 0.4381(5) 0.2603(11) 0.0972(4) 0.057(3) Uani 1 1 d . . .
H1 H 0.4284 0.2223 0.0623 0.069 Uiso 1 1 calc . . .
C2 C 0.3969(6) 0.2427(14) 0.2099(5) 0.073(4) Uani 1 1 d . . .
H2 H 0.4440 0.2108 0.2241 0.087 Uiso 1 1 calc . . .
C3 C 0.3756(6) 0.0530(11) 0.1316(5) 0.068(4) Uani 1 1 d . . .
H3 H 0.3312 0.0278 0.1419 0.082 Uiso 1 1 calc . . .
C4 C 0.1396(6) 0.2576(12) 0.1876(4) 0.061(4) Uani 1 1 d . . .
H4 H 0.1744 0.2140 0.2127 0.073 Uiso 1 1 calc . . .
C5 C 0.1357(6) 0.0624(11) 0.1154(5) 0.071(4) Uani 1 1 d . . .
H5 H 0.0854 0.0503 0.1173 0.085 Uiso 1 1 calc . . .
C6 C 0.0796(6) 0.2688(12) 0.0619(4) 0.060(4) Uani 1 1 d . . .
H6 H 0.0958 0.2499 0.0284 0.072 Uiso 1 1 calc . . .
C7 C 0.3135(14) 0.6751(17) 0.1570(8) 0.261(16) Uani 1 1 d . . .
H7A H 0.3547 0.6294 0.1683 0.392 Uiso 1 1 calc R . .
H7B H 0.2841 0.6734 0.1839 0.392 Uiso 1 1 calc R . .
H7C H 0.3287 0.7488 0.1525 0.392 Uiso 1 1 calc R . .
C8 C 0.3142(10) 0.6744(14) 0.0674(8) 0.177(9) Uani 1 1 d . . .
H8A H 0.2918 0.6500 0.0320 0.265 Uiso 1 1 calc R . .
H8B H 0.3620 0.6460 0.0763 0.265 Uiso 1 1 calc R . .
H8C H 0.3157 0.7529 0.0681 0.265 Uiso 1 1 calc R . .
C9 C 0.2013(10) 0.6859(16) 0.0925(10) 0.225(13) Uani 1 1 d . . .
H9A H 0.1697 0.6376 0.0691 0.337 Uiso 1 1 calc R . .
H9B H 0.2046 0.7542 0.0744 0.337 Uiso 1 1 calc R . .
H9C H 0.1829 0.6984 0.1249 0.337 Uiso 1 1 calc R . .
C10 C 0.4334(7) 0.3821(13) 0.0841(5) 0.098(5) Uani 1 1 d . . .
H10A H 0.3858 0.3997 0.0657 0.147 Uiso 1 1 calc R . .
H10B H 0.4668 0.4000 0.0614 0.147 Uiso 1 1 calc R . .
H10C H 0.4448 0.4235 0.1171 0.147 Uiso 1 1 calc R . .
C11 C 0.5152(5) 0.2348(12) 0.1223(5) 0.097(5) Uani 1 1 d . . .
H11A H 0.5189 0.1602 0.1345 0.145 Uiso 1 1 calc R . .
H11B H 0.5309 0.2826 0.1525 0.145 Uiso 1 1 calc R . .
H11C H 0.5448 0.2455 0.0960 0.145 Uiso 1 1 calc R . .
C12 C 0.3457(6) 0.1961(13) 0.2423(5) 0.096(5) Uani 1 1 d . . .
H12A H 0.3457 0.1177 0.2397 0.143 Uiso 1 1 calc R . .
H12B H 0.2984 0.2234 0.2285 0.143 Uiso 1 1 calc R . .
H12C H 0.3603 0.2173 0.2795 0.143 Uiso 1 1 calc R . .
C13 C 0.4026(7) 0.3627(16) 0.2209(5) 0.105(6) Uani 1 1 d . . .
H13A H 0.4318 0.3958 0.1982 0.158 Uiso 1 1 calc R . .
H13B H 0.4241 0.3747 0.2581 0.158 Uiso 1 1 calc R . .
H13C H 0.3557 0.3948 0.2133 0.158 Uiso 1 1 calc R . .
C14 C 0.4351(7) -0.0054(12) 0.1704(6) 0.110(6) Uani 1 1 d . . .
H14A H 0.4337 0.0156 0.2069 0.165 Uiso 1 1 calc R . .
H14B H 0.4806 0.0143 0.1622 0.165 Uiso 1 1 calc R . .
H14C H 0.4285 -0.0831 0.1666 0.165 Uiso 1 1 calc R . .
C15 C 0.3717(8) 0.0108(11) 0.0753(6) 0.094(5) Uani 1 1 d . . .
H15A H 0.3342 0.0481 0.0511 0.142 Uiso 1 1 calc R . .
H15B H 0.3618 -0.0663 0.0745 0.142 Uiso 1 1 calc R . .
H15C H 0.4166 0.0234 0.0644 0.142 Uiso 1 1 calc R . .
C16 C 0.0673(6) 0.2297(13) 0.2011(5) 0.105(6) Uani 1 1 d . . .
H16A H 0.0560 0.1546 0.1920 0.157 Uiso 1 1 calc R . .
H16B H 0.0312 0.2762 0.1808 0.157 Uiso 1 1 calc R . .
H16C H 0.0692 0.2406 0.2391 0.157 Uiso 1 1 calc R . .
C17 C 0.1573(7) 0.3746(12) 0.2031(5) 0.084(5) Uani 1 1 d . . .
H17A H 0.2041 0.3919 0.1965 0.126 Uiso 1 1 calc R . .
H17B H 0.1567 0.3846 0.2408 0.126 Uiso 1 1 calc R . .
H17C H 0.1225 0.4220 0.1819 0.126 Uiso 1 1 calc R . .
C18 C 0.1807(7) 0.0024(11) 0.1650(6) 0.096(5) Uani 1 1 d . . .
H18A H 0.1676 0.0292 0.1976 0.144 Uiso 1 1 calc R . .
H18B H 0.2306 0.0157 0.1663 0.144 Uiso 1 1 calc R . .
H18C H 0.1714 -0.0748 0.1619 0.144 Uiso 1 1 calc R . .
C19 C 0.1471(7) 0.0077(10) 0.0626(5) 0.088(5) Uani 1 1 d . . .
H19A H 0.1166 0.0419 0.0323 0.132 Uiso 1 1 calc R . .
H19B H 0.1356 -0.0686 0.0633 0.132 Uiso 1 1 calc R . .
H19C H 0.1962 0.0160 0.0592 0.132 Uiso 1 1 calc R . .
C20 C 0.0735(6) 0.3935(13) 0.0620(5) 0.092(5) Uani 1 1 d . . .
H20A H 0.1175 0.4253 0.0563 0.138 Uiso 1 1 calc R . .
H20B H 0.0641 0.4175 0.0963 0.138 Uiso 1 1 calc R . .
H20C H 0.0350 0.4162 0.0337 0.138 Uiso 1 1 calc R . .
C21 C 0.0067(6) 0.2207(13) 0.0566(6) 0.110(6) Uani 1 1 d . . .
H21A H 0.0089 0.1435 0.0503 0.165 Uiso 1 1 calc R . .
H21B H -0.0249 0.2545 0.0269 0.165 Uiso 1 1 calc R . .
H21C H -0.0108 0.2333 0.0894 0.165 Uiso 1 1 calc R . .
C22 C 0.2732(8) 0.6356(10) 0.1067(6) 0.075(4) Uani 1 1 d . . .

loop_
_atom_site_aniso_label
_atom_site_aniso_U_11
_atom_site_aniso_U_22
_atom_site_aniso_U_33
_atom_site_aniso_U_23
_atom_site_aniso_U_13
_atom_site_aniso_U_12
Hg1 0.0361(4) 0.0469(5) 0.0435(4) 0.0008(3) 0.0093(3) 0.0008(3)
Hg2 0.0552(3) 0.0475(4) 0.0594(3) -0.0020(3) 0.0154(2) 0.0026(3)
Si1 0.0447(18) 0.043(2) 0.0442(17) -0.0036(17) 0.0089(14) 0.0031(18)
Si2 0.0400(18) 0.070(3) 0.0505(19) 0.0038(18) 0.0069(15) 0.0112(18)
Si3 0.0442(19) 0.056(3) 0.058(2) 0.0028(17) 0.0183(16) 0.0019(17)
C1 0.043(7) 0.056(10) 0.072(8) 0.003(7) 0.009(6) -0.005(7)
C2 0.056(8) 0.107(14) 0.051(8) 0.004(9) 0.002(6) 0.013(9)
C3 0.061(8) 0.056(11) 0.085(9) 0.040(8) 0.009(7) 0.024(7)
C4 0.052(7) 0.081(11) 0.053(7) 0.004(8) 0.019(6) -0.001(8)
C5 0.050(8) 0.080(13) 0.089(10) 0.010(9) 0.033(7) 0.009(8)
C6 0.042(7) 0.075(12) 0.066(8) 0.005(7) 0.016(6) 0.003(7)
C7 0.48(4) 0.075(17) 0.158(19) -0.013(15) -0.11(2) -0.07(2)
C8 0.23(2) 0.064(15) 0.28(3) -0.002(16) 0.17(2) -0.044(15)
C9 0.16(2) 0.062(16) 0.46(4) -0.01(2) 0.08(2) 0.051(15)
C10 0.077(10) 0.106(16) 0.116(12) 0.031(11) 0.029(9) 0.019(10)
C11 0.035(7) 0.134(16) 0.120(11) 0.009(10) 0.010(7) 0.012(9)
C12 0.066(9) 0.158(17) 0.064(8) 0.005(9) 0.015(7) 0.003(10)
C13 0.093(11) 0.17(2) 0.045(8) -0.027(10) -0.008(7) 0.009(12)
C14 0.102(12) 0.076(14) 0.161(14) 0.042(11) 0.047(11) 0.027(10)
C15 0.115(12) 0.060(12) 0.111(12) -0.006(9) 0.029(10) 0.014(9)
C16 0.069(9) 0.160(19) 0.095(10) 0.005(10) 0.039(8) 0.017(10)
C17 0.091(10) 0.092(14) 0.072(9) -0.013(9) 0.025(8) 0.006(10)
C18 0.101(11) 0.069(13) 0.127(13) 0.020(9) 0.046(10) 0.012(9)
C19 0.116(12) 0.047(11) 0.115(11) -0.004(8) 0.058(10) -0.018(8)
C20 0.065(9) 0.109(16) 0.106(11) 0.029(10) 0.027(8) 0.045(9)
C21 0.069(10) 0.126(18) 0.125(12) 0.007(11) -0.007(9) -0.015(10)
C22 0.109(12) 0.030(9) 0.098(10) -0.012(8) 0.048(9) -0.014(9)

loop_
_geom_bond_atom_site_label_1
_geom_bond_atom_site_label_2
_geom_bond_distance
_geom_bond_site_symmetry_2
_geom_bond_publ_flag
Hg1 Si1 2.470(3) 7 ?
Hg1 Si1 2.470(3) . ?
Hg2 C22 2.118(13) . ?
Hg2 Si1 2.433(3) . ?
Si1 Si2 2.355(4) . ?
Si1 Si3 2.374(4) . ?
Si2 C3 1.873(14) . ?
Si2 C2 1.890(12) . ?
Si2 C1 1.892(11) . ?
Si3 C5 1.867(14) . ?
Si3 C4 1.889(12) . ?
Si3 C6 1.907(12) . ?
C1 C11 1.531(14) . ?
C1 C10 1.540(17) . ?
C1 H1 0.9900 . ?
C2 C13 1.509(19) . ?
C2 C12 1.516(16) . ?
C2 H2 0.9900 . ?
C3 C15 1.515(16) . ?
C3 C14 1.539(15) . ?
C3 H3 0.9900 . ?
C4 C17 1.519(16) . ?
C4 C16 1.536(15) . ?
C4 H4 0.9900 . ?
C5 C19 1.558(16) . ?
C5 C18 1.573(16) . ?
C5 H5 0.9900 . ?
C6 C21 1.505(15) . ?
C6 C20 1.546(17) . ?
C6 H6 0.9900 . ?
C7 C22 1.448(18) . ?
C7 H7A 0.9700 . ?
C7 H7B 0.9700 . ?
C7 H7C 0.9700 . ?
C8 C22 1.469(17) . ?
C8 H8A 0.9700 . ?
C8 H8B 0.9700 . ?
C8 H8C 0.9700 . ?
C9 C22 1.495(19) . ?
C9 H9A 0.9700 . ?
C9 H9B 0.9700 . ?
C9 H9C 0.9700 . ?
C10 H10A 0.9700 . ?
C10 H10B 0.9700 . ?
C10 H10C 0.9700 . ?
C11 H11A 0.9700 . ?
C11 H11B 0.9700 . ?
C11 H11C 0.9700 . ?
C12 H12A 0.9700 . ?
C12 H12B 0.9700 . ?
C12 H12C 0.9700 . ?
C13 H13A 0.9700 . ?
C13 H13B 0.9700 . ?
C13 H13C 0.9700 . ?
C14 H14A 0.9700 . ?
C14 H14B 0.9700 . ?
C14 H14C 0.9700 . ?
C15 H15A 0.9700 . ?
C15 H15B 0.9700 . ?
C15 H15C 0.9700 . ?
C16 H16A 0.9700 . ?
C16 H16B 0.9700 . ?
C16 H16C 0.9700 . ?
C17 H17A 0.9700 . ?
C17 H17B 0.9700 . ?
C17 H17C 0.9700 . ?
C18 H18A 0.9700 . ?
C18 H18B 0.9700 . ?
C18 H18C 0.9700 . ?
C19 H19A 0.9700 . ?
C19 H19B 0.9700 . ?
C19 H19C 0.9700 . ?
C20 H20A 0.9700 . ?
C20 H20B 0.9700 . ?
C20 H20C 0.9700 . ?
C21 H21A 0.9700 . ?
C21 H21B 0.9700 . ?
C21 H21C 0.9700 . ?
